data_4065057
loop_
_publ_author_name
'Fowler, Kevin G.'
'Littlefield, Shalyn L.'
'Baird, Michael C.'
'Budzelaar, Peter H. M.'

_publ_section_title
;
 Synthesis, Structures, and Properties of the Phosphonium-1-indenylide
 (PHIN) Ligands 1-C9H6PPh3, 1-C9H6PMePh2, and 1-C9H6PMe2Ph and of the
 Corresponding Ruthenium(II) Complexes [Ru(\h5-C5H5)(\h5-PHIN)]PF6
;
_journal_issue 22
_journal_name_full Organometallics
_journal_page_first 6098
_journal_paper_doi 10.1021/om200545j
_journal_volume 30
_journal_year 2011
_chemical_formula_sum 'C22 H22 F6 P2 Ru'
_chemical_formula_weight 563.41
_chemical_name_systematic
;  
 ?  
;
_space_group_IT_number 29
_symmetry_cell_setting orthorhombic
_symmetry_space_group_name_Hall 'P 2c -2ac'
_symmetry_space_group_name_H-M 'P c a 21'
_atom_sites_solution_hydrogens geom
_atom_sites_solution_primary direct
_atom_sites_solution_secondary difmap
_audit_creation_method SHELXL-97
_cell_angle_alpha 90.00
_cell_angle_beta 90.00
_cell_angle_gamma 90.00
_cell_formula_units_Z 4
_cell_length_a 10.82570(10)
_cell_length_b 13.0647(2)
_cell_length_c 15.7426(3)
_cell_measurement_reflns_used 2667
_cell_measurement_temperature 180(2)
_cell_measurement_theta_max 27.04
_cell_measurement_theta_min 2.76
_cell_volume 2226.55(6)
_computing_cell_refinement 'Bruker SAINT'
_computing_data_collection 'Bruker APEX2'
_computing_data_reduction 'Bruker SAINT'
_computing_molecular_graphics 'Bruker SHELXTL'
_computing_publication_material 'Bruker SHELXTL'
_computing_structure_refinement 'SHELXL-97 (Sheldrick, 2008)'
_computing_structure_solution 'SHELXS-97 (Sheldrick, 2008)'
_diffrn_ambient_temperature 180(2)
_diffrn_measured_fraction_theta_full 0.993
_diffrn_measured_fraction_theta_max 0.993
_diffrn_measurement_device_type 'Bruker APEX-II CCD'
_diffrn_measurement_method '\f and \w scans'
_diffrn_radiation_monochromator graphite
_diffrn_radiation_source 'fine-focus sealed tube'
_diffrn_radiation_type MoK\a
_diffrn_radiation_wavelength 0.71073
_diffrn_reflns_av_R_equivalents 0.0232
_diffrn_reflns_av_sigmaI/netI 0.0374
_diffrn_reflns_limit_h_max 12
_diffrn_reflns_limit_h_min -13
_diffrn_reflns_limit_k_max 16
_diffrn_reflns_limit_k_min -12
_diffrn_reflns_limit_l_max 15
_diffrn_reflns_limit_l_min -19
_diffrn_reflns_number 5509
_diffrn_reflns_theta_full 25.99
_diffrn_reflns_theta_max 25.99
_diffrn_reflns_theta_min 2.44
_exptl_absorpt_coefficient_mu 0.905
_exptl_absorpt_correction_T_max 0.8398
_exptl_absorpt_correction_T_min 0.8054
_exptl_absorpt_correction_type multi-scan
_exptl_crystal_colour yellow
_exptl_crystal_density_diffrn 1.681
_exptl_crystal_density_method 'not measured'
_exptl_crystal_description block
_exptl_crystal_F_000 1128
_exptl_crystal_size_max 0.25
_exptl_crystal_size_mid 0.25
_exptl_crystal_size_min 0.20
_refine_diff_density_max 0.283
_refine_diff_density_min -0.379
_refine_diff_density_rms 0.063
_refine_ls_abs_structure_details 'Flack H D (1983), Acta Cryst. A39, 876-881'
_refine_ls_abs_structure_Flack 0.02(3)
_refine_ls_extinction_method none
_refine_ls_goodness_of_fit_ref 1.035
_refine_ls_hydrogen_treatment constr
_refine_ls_matrix_type full
_refine_ls_number_parameters 282
_refine_ls_number_reflns 3224
_refine_ls_number_restraints 1
_refine_ls_restrained_S_all 1.035
_refine_ls_R_factor_all 0.0300
_refine_ls_R_factor_gt 0.0258
_refine_ls_shift/su_max 0.000
_refine_ls_shift/su_mean 0.000
_refine_ls_structure_factor_coef Fsqd
_refine_ls_weighting_details 'calc w=1/[\s^2^(Fo^2^)+(0.0150P)^2^+1.0422P] where P=(Fo^2^+2Fc^2^)/3'
_refine_ls_weighting_scheme calc
_refine_ls_wR_factor_gt 0.0511
_refine_ls_wR_factor_ref 0.0534
_reflns_number_gt 2961
_reflns_number_total 3224
_reflns_threshold_expression >2sigma(I)
_cod_data_source_file om200545j_si_008.cif
_cod_data_source_block mb35
_cod_depositor_comments
;
The following automatic conversions were performed:

'_symmetry_cell_setting' value 'Orthorhombic' changed to
'orthorhombic' according to
/home/saulius/struct/CIF-dictionaries/cif_core.dic dictionary named
'cif_core.dic' version 2.4.1 from 2010-06-29.

Automatic conversion script
Id: cif_fix_values 1715 2011-07-08 13:25:40Z adriana 
;
_cod_original_sg_symbol_H-M Pca2(1)
_cod_database_code 4065057

loop_
_symmetry_equiv_pos_as_xyz
'x, y, z'
'-x, -y, z+1/2'
'-x+1/2, y, z+1/2'
'x+1/2, -y, z'

loop_
_atom_site_label
_atom_site_type_symbol
_atom_site_fract_x
_atom_site_fract_y
_atom_site_fract_z
_atom_site_U_iso_or_equiv
_atom_site_adp_type
_atom_site_occupancy
_atom_site_symmetry_multiplicity
_atom_site_calc_flag
_atom_site_refinement_flags
Ru1 Ru 0.19392(2) 0.385180(19) 0.74723(2) 0.02074(7) Uani 1 1 d .
P1 P 0.26002(8) 0.14477(7) 0.82472(7) 0.0237(2) Uani 1 1 d .
P2 P 0.21574(9) 0.78943(8) 0.72416(8) 0.0345(3) Uani 1 1 d .
F1 F 0.1351(2) 0.8111(2) 0.80748(18) 0.0600(8) Uani 1 1 d .
F2 F 0.1879(3) 0.90418(18) 0.6940(3) 0.0682(10) Uani 1 1 d .
F3 F 0.0939(2) 0.7541(2) 0.67528(19) 0.0524(7) Uani 1 1 d .
F4 F 0.2933(2) 0.7700(2) 0.6401(2) 0.0612(9) Uani 1 1 d .
F5 F 0.2402(2) 0.67667(18) 0.7545(2) 0.0595(8) Uani 1 1 d .
F6 F 0.3361(2) 0.8268(3) 0.7714(2) 0.0778(12) Uani 1 1 d .
C1 C 0.2641(3) 0.2784(3) 0.8394(3) 0.0225(8) Uani 1 1 d .
C2 C 0.3640(3) 0.3428(3) 0.8101(3) 0.0261(9) Uani 1 1 d .
H2A H 0.4413 0.3189 0.7816 0.031 Uiso 1 1 calc R
C3 C 0.3360(3) 0.4451(3) 0.8325(3) 0.0265(8) Uani 1 1 d .
H3A H 0.3895 0.5060 0.8213 0.032 Uiso 1 1 calc R
C4 C 0.2229(4) 0.4454(3) 0.8801(3) 0.0260(10) Uani 1 1 d .
C5 C 0.1569(4) 0.5264(3) 0.9201(3) 0.0312(9) Uani 1 1 d .
H5A H 0.1841 0.5952 0.9149 0.037 Uiso 1 1 calc R
C6 C 0.0539(4) 0.5032(4) 0.9662(3) 0.0353(10) Uani 1 1 d .
H6A H 0.0109 0.5565 0.9948 0.042 Uiso 1 1 calc R
C7 C 0.0097(4) 0.4015(4) 0.9724(3) 0.0356(10) Uani 1 1 d .
H7A H -0.0618 0.3881 1.0055 0.043 Uiso 1 1 calc R
C8 C 0.0673(3) 0.3222(3) 0.9319(2) 0.0284(9) Uani 1 1 d .
H8A H 0.0346 0.2548 0.9351 0.034 Uiso 1 1 calc R
C9 C 0.1770(3) 0.3423(4) 0.8849(3) 0.0221(10) Uani 1 1 d .
C10 C 0.3402(3) 0.1131(3) 0.7290(2) 0.0310(12) Uani 1 1 d .
H10A H 0.4252 0.1389 0.7321 0.046 Uiso 1 1 calc R
H10B H 0.2980 0.1446 0.6805 0.046 Uiso 1 1 calc R
H10C H 0.3415 0.0386 0.7218 0.046 Uiso 1 1 calc R
C11 C 0.1061(3) 0.0967(3) 0.8162(3) 0.0327(10) Uani 1 1 d .
H11A H 0.0689 0.0928 0.8728 0.049 Uiso 1 1 calc R
H11B H 0.1079 0.0283 0.7907 0.049 Uiso 1 1 calc R
H11C H 0.0571 0.1426 0.7803 0.049 Uiso 1 1 calc R
C12 C 0.3367(3) 0.0824(3) 0.9109(3) 0.0272(9) Uani 1 1 d .
C13 C 0.3053(4) -0.0180(3) 0.9333(3) 0.0366(10) Uani 1 1 d .
H13A H 0.2407 -0.0525 0.9042 0.044 Uiso 1 1 calc R
C14 C 0.3691(4) -0.0669(4) 0.9982(3) 0.0471(13) Uani 1 1 d .
H14A H 0.3477 -0.1348 1.0141 0.057 Uiso 1 1 calc R
C15 C 0.4633(4) -0.0166(4) 1.0394(3) 0.0506(14) Uani 1 1 d .
H15A H 0.5061 -0.0504 1.0840 0.061 Uiso 1 1 calc R
C16 C 0.4972(4) 0.0820(4) 1.0174(3) 0.0424(12) Uani 1 1 d .
H16A H 0.5633 0.1153 1.0459 0.051 Uiso 1 1 calc R
C17 C 0.4330(4) 0.1317(3) 0.9528(3) 0.0334(10) Uani 1 1 d .
H17A H 0.4549 0.1996 0.9373 0.040 Uiso 1 1 calc R
C18 C 0.2094(4) 0.3693(5) 0.6102(3) 0.0408(14) Uani 1 1 d .
H18A H 0.2804 0.3382 0.5788 0.049 Uiso 1 1 calc R
C19 C 0.1014(4) 0.3172(4) 0.6382(3) 0.0380(10) Uani 1 1 d .
H19A H 0.0835 0.2427 0.6302 0.046 Uiso 1 1 calc R
C20 C 0.0220(4) 0.3891(3) 0.6757(3) 0.0337(10) Uani 1 1 d .
H20A H -0.0621 0.3746 0.6990 0.040 Uiso 1 1 calc R
C21 C 0.0790(3) 0.4860(3) 0.6720(3) 0.0310(9) Uani 1 1 d .
H21A H 0.0418 0.5519 0.6917 0.037 Uiso 1 1 calc R
C22 C 0.1956(4) 0.4748(4) 0.6313(3) 0.0333(11) Uani 1 1 d .
H22A H 0.2545 0.5312 0.6170 0.040 Uiso 1 1 calc R

loop_
_atom_site_aniso_label
_atom_site_aniso_U_11
_atom_site_aniso_U_22
_atom_site_aniso_U_33
_atom_site_aniso_U_23
_atom_site_aniso_U_13
_atom_site_aniso_U_12
Ru1 0.02021(12) 0.02426(12) 0.01775(13) -0.0017(2) 0.00069(17) -0.00105(11)
P1 0.0191(4) 0.0260(5) 0.0259(6) -0.0006(5) 0.0000(4) -0.0001(4)
P2 0.0242(5) 0.0280(5) 0.0513(9) -0.0012(5) 0.0046(5) -0.0014(4)
F1 0.0435(15) 0.085(2) 0.0520(19) -0.0215(19) 0.0131(13) 0.0068(15)
F2 0.080(2) 0.0242(13) 0.100(3) -0.0001(16) -0.0099(19) 0.0043(12)
F3 0.0359(14) 0.0592(17) 0.0622(19) -0.0192(17) -0.0020(12) -0.0068(12)
F4 0.0490(16) 0.071(2) 0.064(2) 0.0166(18) 0.0268(15) 0.0130(14)
F5 0.0712(16) 0.0390(13) 0.068(2) 0.017(2) 0.018(2) 0.0085(11)
F6 0.0342(14) 0.093(2) 0.106(3) -0.011(2) -0.0168(16) -0.0172(14)
C1 0.0208(17) 0.0240(18) 0.023(2) 0.0001(18) 0.0011(15) 0.0012(15)
C2 0.0196(17) 0.030(2) 0.028(2) 0.0014(19) 0.0002(15) -0.0036(16)
C3 0.0251(18) 0.030(2) 0.024(2) 0.003(2) -0.0087(17) -0.0036(16)
C4 0.029(2) 0.030(2) 0.019(2) 0.001(2) -0.0071(17) 0.0026(18)
C5 0.040(2) 0.029(2) 0.025(2) -0.0069(19) -0.0082(18) 0.0073(18)
C6 0.044(2) 0.039(2) 0.023(2) -0.005(2) -0.0036(19) 0.017(2)
C7 0.032(2) 0.049(3) 0.026(2) 0.000(2) 0.0016(18) 0.004(2)
C8 0.0272(19) 0.039(2) 0.019(2) 0.003(2) 0.0039(16) 0.0021(17)
C9 0.024(2) 0.029(2) 0.013(2) -0.0008(19) -0.0056(15) 0.0041(18)
C10 0.0289(18) 0.0316(18) 0.033(4) -0.004(2) 0.0056(16) -0.0013(15)
C11 0.0242(19) 0.034(2) 0.040(3) 0.003(2) -0.0001(17) -0.0039(16)
C12 0.0236(18) 0.031(2) 0.027(2) -0.0027(19) 0.0021(16) 0.0023(16)
C13 0.037(2) 0.036(2) 0.037(2) 0.000(2) -0.0001(19) -0.0048(19)
C14 0.055(3) 0.038(3) 0.048(3) 0.016(2) 0.001(2) 0.004(2)
C15 0.050(3) 0.064(4) 0.037(3) 0.011(3) -0.004(2) 0.016(3)
C16 0.033(2) 0.054(3) 0.040(3) -0.007(3) -0.010(2) 0.006(2)
C17 0.032(2) 0.033(2) 0.035(2) 0.000(2) -0.0040(18) 0.0018(18)
C18 0.039(3) 0.066(4) 0.017(3) -0.003(3) 0.0030(19) 0.012(3)
C19 0.052(3) 0.036(2) 0.026(2) -0.005(2) -0.013(2) -0.003(2)
C20 0.028(2) 0.046(2) 0.028(2) 0.003(2) -0.0091(17) -0.0048(19)
C21 0.035(2) 0.034(2) 0.024(2) 0.000(2) -0.0070(17) 0.0054(18)
C22 0.038(2) 0.045(3) 0.017(2) 0.006(2) -0.0039(18) -0.016(2)

loop_
_atom_type_symbol
_atom_type_description
_atom_type_scat_dispersion_real
_atom_type_scat_dispersion_imag
_atom_type_scat_source
C C 0.0033 0.0016 'International Tables Vol C Tables 4.2.6.8 and 6.1.1.4'
H H 0.0000 0.0000 'International Tables Vol C Tables 4.2.6.8 and 6.1.1.4'
F F 0.0171 0.0103 'International Tables Vol C Tables 4.2.6.8 and 6.1.1.4'
P P 0.1023 0.0942 'International Tables Vol C Tables 4.2.6.8 and 6.1.1.4'
Ru Ru -1.2594 0.8363 'International Tables Vol C Tables 4.2.6.8 and 6.1.1.4'

loop_
_geom_angle_atom_site_label_1
_geom_angle_atom_site_label_2
_geom_angle_atom_site_label_3
_geom_angle
C1 Ru1 C2 39.18(13)
C1 Ru1 C21 165.13(15)
C2 Ru1 C21 153.60(15)
C1 Ru1 C22 156.18(15)
C2 Ru1 C22 121.10(15)
C21 Ru1 C22 38.34(15)
C1 Ru1 C18 125.46(19)
C2 Ru1 C18 111.35(17)
C21 Ru1 C18 63.84(19)
C22 Ru1 C18 38.32(18)
C1 Ru1 C20 131.77(15)
C2 Ru1 C20 166.23(16)
C21 Ru1 C20 37.88(15)
C22 Ru1 C20 63.82(16)
C18 Ru1 C20 63.57(17)
C1 Ru1 C19 115.42(16)
C2 Ru1 C19 130.41(16)
C21 Ru1 C19 63.40(16)
C22 Ru1 C19 63.94(17)
C18 Ru1 C19 38.21(17)
C20 Ru1 C19 37.64(16)
C1 Ru1 C3 64.51(14)
C2 Ru1 C3 37.95(14)
C21 Ru1 C3 121.53(15)
C22 Ru1 C3 108.54(16)
C18 Ru1 C3 126.10(17)
C20 Ru1 C3 155.65(16)
C19 Ru1 C3 162.55(16)
C1 Ru1 C9 38.40(15)
C2 Ru1 C9 64.15(14)
C21 Ru1 C9 129.27(15)
C22 Ru1 C9 161.36(17)
C18 Ru1 C9 160.08(18)
C20 Ru1 C9 115.80(15)
C19 Ru1 C9 128.41(17)
C3 Ru1 C9 63.52(15)
C1 Ru1 C4 63.40(15)
C2 Ru1 C4 63.03(15)
C21 Ru1 C4 112.03(15)
C22 Ru1 C4 126.19(17)
C18 Ru1 C4 160.43(19)
C20 Ru1 C4 126.18(16)
C19 Ru1 C4 159.58(16)
C3 Ru1 C4 37.63(15)
C9 Ru1 C4 37.27(16)
C1 P1 C11 112.44(18)
C1 P1 C12 109.95(19)
C11 P1 C12 109.27(19)
C1 P1 C10 109.10(19)
C11 P1 C10 108.0(2)
C12 P1 C10 108.00(18)
F5 P2 F6 90.46(18)
F5 P2 F4 90.81(18)
F6 P2 F4 90.34(18)
F5 P2 F3 90.83(16)
F6 P2 F3 178.69(18)
F4 P2 F3 89.37(16)
F5 P2 F1 90.51(18)
F6 P2 F1 90.54(18)
F4 P2 F1 178.41(17)
F3 P2 F1 89.73(15)
F5 P2 F2 178.81(17)
F6 P2 F2 90.32(17)
F4 P2 F2 90.10(18)
F3 P2 F2 88.40(16)
F1 P2 F2 88.57(18)
C2 C1 C9 108.0(3)
C2 C1 P1 123.6(3)
C9 C1 P1 128.3(3)
C2 C1 Ru1 70.8(2)
C9 C1 Ru1 74.4(2)
P1 C1 Ru1 123.1(2)
C3 C2 C1 108.0(3)
C3 C2 Ru1 71.9(2)
C1 C2 Ru1 70.0(2)
C3 C2 H2A 125.9
C1 C2 H2A 125.9
Ru1 C2 H2A 125.9
C2 C3 C4 108.5(3)
C2 C3 Ru1 70.1(2)
C4 C3 Ru1 73.8(2)
C2 C3 H3A 125.7
C4 C3 H3A 125.7
Ru1 C3 H3A 125.7
C5 C4 C3 131.5(4)
C5 C4 C9 119.9(4)
C3 C4 C9 108.6(4)
C5 C4 Ru1 126.9(3)
C3 C4 Ru1 68.5(2)
C9 C4 Ru1 71.0(2)
C6 C5 C4 118.8(4)
C6 C5 H5A 120.6
C4 C5 H5A 120.6
C5 C6 C7 121.4(4)
C5 C6 H6A 119.3
C7 C6 H6A 119.3
C8 C7 C6 121.7(4)
C8 C7 H7A 119.1
C6 C7 H7A 119.1
C7 C8 C9 118.9(4)
C7 C8 H8A 120.6
C9 C8 H8A 120.6
C8 C9 C4 119.2(4)
C8 C9 C1 133.9(4)
C4 C9 C1 106.8(3)
C8 C9 Ru1 128.0(3)
C4 C9 Ru1 71.8(2)
C1 C9 Ru1 67.2(2)
P1 C10 H10A 109.5
P1 C10 H10B 109.5
H10A C10 H10B 109.5
P1 C10 H10C 109.5
H10A C10 H10C 109.5
H10B C10 H10C 109.5
P1 C11 H11A 109.5
P1 C11 H11B 109.5
H11A C11 H11B 109.5
P1 C11 H11C 109.5
H11A C11 H11C 109.5
H11B C11 H11C 109.5
C17 C12 C13 119.7(4)
C17 C12 P1 119.8(3)
C13 C12 P1 120.4(3)
C14 C13 C12 119.7(4)
C14 C13 H13A 120.1
C12 C13 H13A 120.1
C15 C14 C13 119.7(5)
C15 C14 H14A 120.1
C13 C14 H14A 120.1
C14 C15 C16 121.6(5)
C14 C15 H15A 119.2
C16 C15 H15A 119.2
C15 C16 C17 119.0(4)
C15 C16 H16A 120.5
C17 C16 H16A 120.5
C12 C17 C16 120.3(4)
C12 C17 H17A 119.9
C16 C17 H17A 119.9
C19 C18 C22 107.7(4)
C19 C18 Ru1 71.0(3)
C22 C18 Ru1 70.7(3)
C19 C18 H18A 126.1
C22 C18 H18A 126.1
Ru1 C18 H18A 126.1
C20 C19 C18 108.2(4)
C20 C19 Ru1 71.2(2)
C18 C19 Ru1 70.8(3)
C20 C19 H19A 125.9
C18 C19 H19A 125.9
Ru1 C19 H19A 125.9
C19 C20 C21 108.4(4)
C19 C20 Ru1 71.2(2)
C21 C20 Ru1 70.6(2)
C19 C20 H20A 125.8
C21 C20 H20A 125.8
Ru1 C20 H20A 125.8
C20 C21 C22 108.4(4)
C20 C21 Ru1 71.5(2)
C22 C21 Ru1 71.0(2)
C20 C21 H21A 125.8
C22 C21 H21A 125.8
Ru1 C21 H21A 125.8
C21 C22 C18 107.3(4)
C21 C22 Ru1 70.7(2)
C18 C22 Ru1 71.0(3)
C21 C22 H22A 126.3
C18 C22 H22A 126.3
Ru1 C22 H22A 126.3

loop_
_geom_bond_atom_site_label_1
_geom_bond_atom_site_label_2
_geom_bond_distance
Ru1 C1 2.151(4)
Ru1 C2 2.163(4)
Ru1 C21 2.165(4)
Ru1 C22 2.169(5)
Ru1 C18 2.173(5)
Ru1 C20 2.176(4)
Ru1 C19 2.177(4)
Ru1 C3 2.187(4)
Ru1 C9 2.246(4)
Ru1 C4 2.257(4)
P1 C1 1.761(4)
P1 C11 1.785(4)
P1 C12 1.787(4)
P1 C10 1.788(4)
P2 F5 1.571(3)
P2 F6 1.578(3)
P2 F4 1.588(3)
P2 F3 1.596(3)
P2 F1 1.601(3)
P2 F2 1.601(3)
C1 C2 1.446(5)
C1 C9 1.449(6)
C2 C3 1.414(5)
C2 H2A 1.0000
C3 C4 1.435(6)
C3 H3A 1.0000
C4 C5 1.423(6)
C4 C9 1.439(6)
C5 C6 1.365(6)
C5 H5A 0.9500
C6 C7 1.415(6)
C6 H6A 0.9500
C7 C8 1.367(6)
C7 H7A 0.9500
C8 C9 1.423(5)
C8 H8A 0.9500
C10 H10A 0.9800
C10 H10B 0.9800
C10 H10C 0.9800
C11 H11A 0.9800
C11 H11B 0.9800
C11 H11C 0.9800
C12 C17 1.392(5)
C12 C13 1.400(6)
C13 C14 1.389(6)
C13 H13A 0.9500
C14 C15 1.376(7)
C14 H14A 0.9500
C15 C16 1.383(7)
C15 H15A 0.9500
C16 C17 1.393(6)
C16 H16A 0.9500
C17 H17A 0.9500
C18 C19 1.424(6)
C18 C22 1.425(7)
C18 H18A 1.0000
C19 C20 1.404(6)
C19 H19A 1.0000
C20 C21 1.409(6)
C20 H20A 1.0000
C21 C22 1.423(6)
C21 H21A 1.0000
C22 H22A 1.0000

loop_
_geom_torsion_atom_site_label_1
_geom_torsion_atom_site_label_2
_geom_torsion_atom_site_label_3
_geom_torsion_atom_site_label_4
_geom_torsion
C11 P1 C1 C2 -150.2(3)
C12 P1 C1 C2 87.9(4)
C10 P1 C1 C2 -30.4(4)
C11 P1 C1 C9 33.7(4)
C12 P1 C1 C9 -88.3(4)
C10 P1 C1 C9 153.4(4)
C11 P1 C1 Ru1 -62.3(3)
C12 P1 C1 Ru1 175.74(19)
C10 P1 C1 Ru1 57.5(2)
C21 Ru1 C1 C2 -154.6(5)
C22 Ru1 C1 C2 40.9(5)
C18 Ru1 C1 C2 80.4(3)
C20 Ru1 C1 C2 164.9(2)
C19 Ru1 C1 C2 123.6(2)
C3 Ru1 C1 C2 -37.1(2)
C9 Ru1 C1 C2 -115.9(3)
C4 Ru1 C1 C2 -79.1(2)
C2 Ru1 C1 C9 115.9(3)
C21 Ru1 C1 C9 -38.7(7)
C22 Ru1 C1 C9 156.8(4)
C18 Ru1 C1 C9 -163.7(3)
C20 Ru1 C1 C9 -79.2(3)
C19 Ru1 C1 C9 -120.5(3)
C3 Ru1 C1 C9 78.8(2)
C4 Ru1 C1 C9 36.8(2)
C2 Ru1 C1 P1 -118.3(3)
C21 Ru1 C1 P1 87.2(6)
C22 Ru1 C1 P1 -77.3(4)
C18 Ru1 C1 P1 -37.8(3)
C20 Ru1 C1 P1 46.6(3)
C19 Ru1 C1 P1 5.3(3)
C3 Ru1 C1 P1 -155.3(3)
C9 Ru1 C1 P1 125.8(3)
C4 Ru1 C1 P1 162.6(3)
C9 C1 C2 C3 -3.4(4)
P1 C1 C2 C3 179.8(3)
Ru1 C1 C2 C3 62.2(3)
C9 C1 C2 Ru1 -65.6(3)
P1 C1 C2 Ru1 117.6(3)
C1 Ru1 C2 C3 -117.7(3)
C21 Ru1 C2 C3 47.9(4)
C22 Ru1 C2 C3 80.2(3)
C18 Ru1 C2 C3 121.8(3)
C20 Ru1 C2 C3 -172.5(6)
C19 Ru1 C2 C3 161.0(2)
C9 Ru1 C2 C3 -79.4(3)
C4 Ru1 C2 C3 -37.6(2)
C21 Ru1 C2 C1 165.7(3)
C22 Ru1 C2 C1 -162.0(2)
C18 Ru1 C2 C1 -120.4(3)
C20 Ru1 C2 C1 -54.8(7)
C19 Ru1 C2 C1 -81.2(3)
C3 Ru1 C2 C1 117.7(3)
C9 Ru1 C2 C1 38.4(2)
C4 Ru1 C2 C1 80.2(2)
C1 C2 C3 C4 3.4(4)
Ru1 C2 C3 C4 64.4(3)
C1 C2 C3 Ru1 -61.0(3)
C1 Ru1 C3 C2 38.3(2)
C21 Ru1 C3 C2 -157.2(2)
C22 Ru1 C3 C2 -117.1(2)
C18 Ru1 C3 C2 -78.3(3)
C20 Ru1 C3 C2 175.7(3)
C19 Ru1 C3 C2 -55.7(6)
C9 Ru1 C3 C2 81.2(2)
C4 Ru1 C3 C2 117.1(3)
C1 Ru1 C3 C4 -78.8(2)
C2 Ru1 C3 C4 -117.1(3)
C21 Ru1 C3 C4 85.7(3)
C22 Ru1 C3 C4 125.8(3)
C18 Ru1 C3 C4 164.6(3)
C20 Ru1 C3 C4 58.6(5)
C19 Ru1 C3 C4 -172.8(5)
C9 Ru1 C3 C4 -35.9(2)
C2 C3 C4 C5 177.2(4)
Ru1 C3 C4 C5 -120.8(5)
C2 C3 C4 C9 -2.1(5)
Ru1 C3 C4 C9 59.9(3)
C2 C3 C4 Ru1 -62.0(3)
C1 Ru1 C4 C5 -151.5(4)
C2 Ru1 C4 C5 164.4(5)
C21 Ru1 C4 C5 12.9(4)
C22 Ru1 C4 C5 54.1(4)
C18 Ru1 C4 C5 86.6(7)
C20 Ru1 C4 C5 -27.7(5)
C19 Ru1 C4 C5 -59.7(7)
C3 Ru1 C4 C5 126.5(5)
C9 Ru1 C4 C5 -113.6(5)
C1 Ru1 C4 C3 82.0(2)
C2 Ru1 C4 C3 37.9(2)
C21 Ru1 C4 C3 -113.5(2)
C22 Ru1 C4 C3 -72.3(3)
C18 Ru1 C4 C3 -39.9(6)
C20 Ru1 C4 C3 -154.1(2)
C19 Ru1 C4 C3 173.8(4)
C9 Ru1 C4 C3 119.9(3)
C1 Ru1 C4 C9 -37.9(2)
C2 Ru1 C4 C9 -82.0(2)
C21 Ru1 C4 C9 126.6(2)
C22 Ru1 C4 C9 167.8(2)
C18 Ru1 C4 C9 -159.8(5)
C20 Ru1 C4 C9 86.0(3)
C19 Ru1 C4 C9 53.9(6)
C3 Ru1 C4 C9 -119.9(3)
C3 C4 C5 C6 -176.0(4)
C9 C4 C5 C6 3.3(6)
Ru1 C4 C5 C6 91.1(5)
C4 C5 C6 C7 -2.2(6)
C5 C6 C7 C8 -0.6(7)
C6 C7 C8 C9 2.3(6)
C7 C8 C9 C4 -1.1(6)
C7 C8 C9 C1 175.9(4)
C7 C8 C9 Ru1 -90.0(5)
C5 C4 C9 C8 -1.7(6)
C3 C4 C9 C8 177.7(3)
Ru1 C4 C9 C8 -123.9(4)
C5 C4 C9 C1 -179.4(4)
C3 C4 C9 C1 0.0(5)
Ru1 C4 C9 C1 58.4(3)
C5 C4 C9 Ru1 122.3(4)
C3 C4 C9 Ru1 -58.4(3)
C2 C1 C9 C8 -175.2(4)
P1 C1 C9 C8 1.4(7)
Ru1 C1 C9 C8 121.5(5)
C2 C1 C9 C4 2.1(4)
P1 C1 C9 C4 178.7(3)
Ru1 C1 C9 C4 -61.3(3)
C2 C1 C9 Ru1 63.3(3)
P1 C1 C9 Ru1 -120.1(3)
C1 Ru1 C9 C8 -128.8(5)
C2 Ru1 C9 C8 -168.0(5)
C21 Ru1 C9 C8 39.2(5)
C22 Ru1 C9 C8 81.0(6)
C18 Ru1 C9 C8 -86.6(6)
C20 Ru1 C9 C8 -3.3(5)
C19 Ru1 C9 C8 -45.6(5)
C3 Ru1 C9 C8 149.5(5)
C4 Ru1 C9 C8 113.3(5)
C1 Ru1 C9 C4 117.9(3)
C2 Ru1 C9 C4 78.7(2)
C21 Ru1 C9 C4 -74.1(3)
C22 Ru1 C9 C4 -32.3(6)
C18 Ru1 C9 C4 160.1(4)
C20 Ru1 C9 C4 -116.6(3)
C19 Ru1 C9 C4 -158.9(2)
C3 Ru1 C9 C4 36.3(2)
C2 Ru1 C9 C1 -39.2(2)
C21 Ru1 C9 C1 168.0(2)
C22 Ru1 C9 C1 -150.2(4)
C18 Ru1 C9 C1 42.2(6)
C20 Ru1 C9 C1 125.5(2)
C19 Ru1 C9 C1 83.2(3)
C3 Ru1 C9 C1 -81.6(2)
C4 Ru1 C9 C1 -117.9(3)
C1 P1 C12 C17 -29.7(4)
C11 P1 C12 C17 -153.5(3)
C10 P1 C12 C17 89.3(3)
C1 P1 C12 C13 154.0(3)
C11 P1 C12 C13 30.2(4)
C10 P1 C12 C13 -87.0(3)
C17 C12 C13 C14 1.1(6)
P1 C12 C13 C14 177.5(3)
C12 C13 C14 C15 -0.6(7)
C13 C14 C15 C16 -0.4(7)
C14 C15 C16 C17 0.9(7)
C13 C12 C17 C16 -0.6(6)
P1 C12 C17 C16 -177.0(3)
C15 C16 C17 C12 -0.4(7)
C1 Ru1 C18 C19 87.0(3)
C2 Ru1 C18 C19 129.0(3)
C21 Ru1 C18 C19 -79.5(3)
C22 Ru1 C18 C19 -117.5(4)
C20 Ru1 C18 C19 -37.0(3)
C3 Ru1 C18 C19 169.2(2)
C9 Ru1 C18 C19 56.1(6)
C4 Ru1 C18 C19 -161.8(4)
C1 Ru1 C18 C22 -155.5(2)
C2 Ru1 C18 C22 -113.6(3)
C21 Ru1 C18 C22 38.0(2)
C20 Ru1 C18 C22 80.5(3)
C19 Ru1 C18 C22 117.5(4)
C3 Ru1 C18 C22 -73.3(3)
C9 Ru1 C18 C22 173.6(4)
C4 Ru1 C18 C22 -44.3(7)
C22 C18 C19 C20 0.1(5)
Ru1 C18 C19 C20 61.6(3)
C22 C18 C19 Ru1 -61.5(3)
C1 Ru1 C19 C20 126.3(3)
C2 Ru1 C19 C20 170.0(2)
C21 Ru1 C19 C20 -37.2(2)
C22 Ru1 C19 C20 -80.2(3)
C18 Ru1 C19 C20 -118.0(4)
C3 Ru1 C19 C20 -148.2(5)
C9 Ru1 C19 C20 83.2(3)
C4 Ru1 C19 C20 44.6(6)
C1 Ru1 C19 C18 -115.8(3)
C2 Ru1 C19 C18 -72.0(4)
C21 Ru1 C19 C18 80.7(3)
C22 Ru1 C19 C18 37.8(3)
C20 Ru1 C19 C18 118.0(4)
C3 Ru1 C19 C18 -30.2(7)
C9 Ru1 C19 C18 -158.8(3)
C4 Ru1 C19 C18 162.5(5)
C18 C19 C20 C21 -0.2(5)
Ru1 C19 C20 C21 61.2(3)
C18 C19 C20 Ru1 -61.4(3)
C1 Ru1 C20 C19 -77.5(3)
C2 Ru1 C20 C19 -33.8(8)
C21 Ru1 C20 C19 118.2(4)
C22 Ru1 C20 C19 80.6(3)
C18 Ru1 C20 C19 37.6(3)
C3 Ru1 C20 C19 157.4(3)
C9 Ru1 C20 C19 -120.2(3)
C4 Ru1 C20 C19 -162.3(3)
C1 Ru1 C20 C21 164.2(2)
C2 Ru1 C20 C21 -152.0(6)
C22 Ru1 C20 C21 -37.7(3)
C18 Ru1 C20 C21 -80.6(3)
C19 Ru1 C20 C21 -118.2(4)
C3 Ru1 C20 C21 39.2(5)
C9 Ru1 C20 C21 121.6(3)
C4 Ru1 C20 C21 79.4(3)
C19 C20 C21 C22 0.2(5)
Ru1 C20 C21 C22 61.7(3)
C19 C20 C21 Ru1 -61.5(3)
C1 Ru1 C21 C20 -52.1(7)
C2 Ru1 C21 C20 165.4(3)
C22 Ru1 C21 C20 117.8(4)
C18 Ru1 C21 C20 79.9(3)
C19 Ru1 C21 C20 37.0(3)
C3 Ru1 C21 C20 -162.2(2)
C9 Ru1 C21 C20 -82.2(3)
C4 Ru1 C21 C20 -121.1(3)
C1 Ru1 C21 C22 -170.0(5)
C2 Ru1 C21 C22 47.6(5)
C18 Ru1 C21 C22 -38.0(3)
C20 Ru1 C21 C22 -117.8(4)
C19 Ru1 C21 C22 -80.9(3)
C3 Ru1 C21 C22 80.0(3)
C9 Ru1 C21 C22 159.9(2)
C4 Ru1 C21 C22 121.0(2)
C20 C21 C22 C18 -0.1(5)
Ru1 C21 C22 C18 61.9(3)
C20 C21 C22 Ru1 -62.1(3)
C19 C18 C22 C21 0.0(5)
Ru1 C18 C22 C21 -61.7(3)
C19 C18 C22 Ru1 61.7(3)
C1 Ru1 C22 C21 173.6(3)
C2 Ru1 C22 C21 -157.5(2)
C18 Ru1 C22 C21 117.0(4)
C20 Ru1 C22 C21 37.2(2)
C19 Ru1 C22 C21 79.3(3)
C3 Ru1 C22 C21 -117.7(2)
C9 Ru1 C22 C21 -56.2(5)
C4 Ru1 C22 C21 -79.9(3)
C1 Ru1 C22 C18 56.7(5)
C2 Ru1 C22 C18 85.6(3)
C21 Ru1 C22 C18 -117.0(4)
C20 Ru1 C22 C18 -79.8(3)
C19 Ru1 C22 C18 -37.7(3)
C3 Ru1 C22 C18 125.3(3)
C9 Ru1 C22 C18 -173.2(4)
C4 Ru1 C22 C18 163.2(3)
